data_4131207
loop_
_publ_author_name
'Wang, Shentang'
'Gao, Xiaohui'
'Hang, Xinxin'
'Zhu, Xiaofei'
'Han, Haitao'
'Liao, Wuping'
'Chen, Wei'

_publ_section_title
;
 Ultrafine Pt Nanoclusters Confined in a Calixarene-Based
 {Ni<sub>24</sub>} Coordination Cage for High-Efficient Hydrogen Evolution
 Reaction.
;
_journal_issue 50
_journal_name_full 'Journal of the American Chemical Society'
_journal_page_first 16236
_journal_page_last 16239
_journal_paper_doi 10.1021/jacs.6b11218
_journal_volume 138
_journal_year 2016
_chemical_formula_moiety 'C312 H300 Ni24 O126 S36'
_chemical_formula_sum 'C312 H300 Ni24 O126 S36'
_chemical_formula_weight 8628.72
_chemical_name_common {Ni24(TC4A-SO2)6(TDC)12(H2O)6}
_space_group_IT_number 187
_space_group_name_Hall 'P -6 2'
_space_group_name_H-M_alt 'P -6 m 2'
_symmetry_cell_setting hexagonal
_symmetry_space_group_name_H-M 'P -6 m 2'
_atom_sites_solution_hydrogens geom
_atom_sites_solution_primary direct
_atom_sites_solution_secondary difmap
_audit_creation_method SHELXL-97
_cell_angle_alpha 90.00
_cell_angle_beta 90.00
_cell_angle_gamma 120.00
_cell_formula_units_Z 1
_cell_length_a 32.5352(11)
_cell_length_b 32.5352(11)
_cell_length_c 30.2469(10)
_cell_measurement_reflns_used 9074
_cell_measurement_temperature 120(2)
_cell_measurement_theta_max 43.04
_cell_measurement_theta_min 2.72
_cell_volume 27728.0(16)
_computing_cell_refinement 'Bruker SAINT'
_computing_data_collection 'Bruker APEX2'
_computing_data_reduction 'Bruker SAINT'
_computing_molecular_graphics 'Bruker SHELXTL'
_computing_publication_material 'Bruker SHELXTL'
_computing_structure_refinement 'SHELXL-97 (Sheldrick, 2008)'
_computing_structure_solution 'SHELXS-97 (Sheldrick, 2008)'
_diffrn_ambient_temperature 120(2)
_diffrn_measured_fraction_theta_full 0.976
_diffrn_measured_fraction_theta_max 0.976
_diffrn_measurement_device_type 'Bruker APEX-II CCD'
_diffrn_measurement_method '\f and \w scans'
_diffrn_radiation_monochromator graphite
_diffrn_radiation_source 'fine-focus sealed tube'
_diffrn_radiation_type CuK\a
_diffrn_radiation_wavelength 1.54178
_diffrn_reflns_av_R_equivalents 0.1453
_diffrn_reflns_av_sigmaI/netI 0.0272
_diffrn_reflns_limit_h_max 23
_diffrn_reflns_limit_h_min -23
_diffrn_reflns_limit_k_max 23
_diffrn_reflns_limit_k_min -23
_diffrn_reflns_limit_l_max 21
_diffrn_reflns_limit_l_min -21
_diffrn_reflns_number 193803
_diffrn_reflns_theta_full 33.49
_diffrn_reflns_theta_max 33.49
_diffrn_reflns_theta_min 2.72
_exptl_absorpt_coefficient_mu 1.297
_exptl_absorpt_correction_T_max 0.8889
_exptl_absorpt_correction_T_min 0.8715
_exptl_absorpt_correction_type multi-scan
_exptl_crystal_colour green
_exptl_crystal_density_diffrn 0.517
_exptl_crystal_density_method 'not measured'
_exptl_crystal_description block
_exptl_crystal_F_000 4428
_exptl_crystal_size_max 0.109
_exptl_crystal_size_mid 0.103
_exptl_crystal_size_min 0.093
_refine_diff_density_max 0.421
_refine_diff_density_min -0.419
_refine_diff_density_rms 0.047
_refine_ls_abs_structure_details 'Flack H D (1983), Acta Cryst. A39, 876-881'
_refine_ls_abs_structure_Flack 0.43(6)
_refine_ls_extinction_method none
_refine_ls_goodness_of_fit_ref 1.080
_refine_ls_hydrogen_treatment mixed
_refine_ls_matrix_type full
_refine_ls_number_parameters 237
_refine_ls_number_reflns 3935
_refine_ls_number_restraints 87
_refine_ls_restrained_S_all 1.110
_refine_ls_R_factor_all 0.0759
_refine_ls_R_factor_gt 0.0743
_refine_ls_shift/su_max 0.000
_refine_ls_shift/su_mean 0.000
_refine_ls_structure_factor_coef Fsqd
_refine_ls_weighting_details 'calc w=1/[\s^2^(Fo^2^)+(0.1131P)^2^+77.0000P] where P=(Fo^2^+2Fc^2^)/3'
_refine_ls_weighting_scheme calc
_refine_ls_wR_factor_gt 0.1889
_refine_ls_wR_factor_ref 0.1905
_reflns_number_gt 3865
_reflns_number_total 3935
_reflns_threshold_expression >2sigma(I)
_cod_data_source_file ja6b11218_si_002.cif
_cod_data_source_block CIAC-121
_cod_depositor_comments
;
The following automatic conversions were performed:

data item '_symmetry_cell_setting' value 'Hexagonal' was changed to
'hexagonal' in accordance with the
/home/saulius/struct/COD-crude-data/automatic-downloads/DataCite-retrospective/ACS/depositions/lib/dictionaries/cif_core.dic
dictionary named 'cif_core.dic' version 2.4.2 last updated on
2011-04-26.

Automatic conversion script
Id: cif_fix_values 6909 2019-04-08 15:41:33Z antanas 
;
_cod_database_code 4131207

loop_
_symmetry_equiv_pos_as_xyz
'x, y, z'
'-y, x-y, z'
'-x+y, -x, z'
'x, y, -z'
'-y, x-y, -z'
'-x+y, -x, -z'
'-y, -x, z'
'-x+y, y, z'
'x, x-y, z'
'-y, -x, -z'
'-x+y, y, -z'
'x, x-y, -z'

loop_
_atom_site_label
_atom_site_type_symbol
_atom_site_fract_x
_atom_site_fract_y
_atom_site_fract_z
_atom_site_U_iso_or_equiv
_atom_site_adp_type
_atom_site_occupancy
_atom_site_symmetry_multiplicity
_atom_site_calc_flag
_atom_site_refinement_flags
Ni1 Ni 0.19192(7) 0.25830(8) 0.17700(6) 0.0525(9) Uani 1 1 d .
Ni2 Ni 0.16088(5) 0.32177(10) 0.14956(9) 0.0523(11) Uani 1 2 d S
Ni3 Ni 0.09449(5) 0.18897(10) 0.20630(9) 0.0533(11) Uani 1 2 d S
S1 S 0.26650(19) 0.29470(18) 0.2467(2) 0.0983(17) Uani 1 1 d .
S2 S 0.20918(14) 0.4184(3) 0.1896(2) 0.103(2) Uani 1 2 d SU
S3 S 0.08457(14) 0.1691(3) 0.3042(3) 0.102(2) Uani 1 2 d S
S4 S 0.1267(2) 0.06337(10) 0.17099(16) 0.0637(18) Uani 1 2 d S
S5 S 0.2012(3) 0.3190(4) 0.0000 0.173(4) Uani 1 2 d S
O1 O 0.1613(3) 0.2282(3) 0.2342(3) 0.070(3) Uani 1 1 d U
O2 O 0.2021(4) 0.3218(4) 0.2006(4) 0.123(3) Uani 1 1 d U
O3 O 0.2550(3) 0.2727(3) 0.2031(3) 0.054(3) Uani 1 1 d .
O4 O 0.3170(5) 0.3042(4) 0.2668(3) 0.123(4) Uani 1 1 d .
O5 O 0.1942(3) 0.3884(5) 0.1468(5) 0.083(2) Uani 1 2 d SU
O6 O 0.2345(4) 0.4690(7) 0.1792(6) 0.157(8) Uani 1 2 d S
O7 O 0.0729(3) 0.1458(5) 0.2613(6) 0.094(5) Uani 1 2 d S
O8 O 0.0672(4) 0.1345(8) 0.3408(6) 0.155(7) Uani 1 2 d S
O9 O 0.1862(3) 0.1994(4) 0.1524(3) 0.080(3) Uani 1 1 d DU
O10 O 0.1158(4) 0.1460(4) 0.1786(3) 0.092(4) Uani 1 1 d U
O11 O 0.2224(4) 0.2963(4) 0.1186(4) 0.110(3) Uiso 1 1 d D
O12 O 0.1848(4) 0.3185(4) 0.0963(3) 0.110(3) Uiso 1 1 d D
O13 O 0.1244(2) 0.2489(4) 0.1587(4) 0.057(2) Uani 1 2 d SU
C1 C 0.1752(5) 0.2304(5) 0.2757(3) 0.111(3) Uani 1 1 d GD
C2 C 0.1446(3) 0.2031(4) 0.3093(4) 0.111(3) Uani 1 1 d GD
C3 C 0.1614(4) 0.2074(4) 0.3523(3) 0.111(3) Uani 1 1 d GD
H3 H 0.1404 0.1887 0.3753 0.133 Uiso 1 1 calc R
C4 C 0.2088(4) 0.2389(4) 0.3616(3) 0.111(3) Uani 1 1 d GD
C5 C 0.2395(3) 0.2661(4) 0.3280(4) 0.111(3) Uani 1 1 d GD
H5 H 0.2719 0.2876 0.3344 0.133 Uiso 1 1 calc R
C6 C 0.2227(4) 0.2619(4) 0.2850(3) 0.111(3) Uani 1 1 d GD
C7 C 0.2244(9) 0.2430(9) 0.4105(4) 0.224(12) Uiso 1 1 d D
C8 C 0.1845(10) 0.2424(12) 0.4383(12) 0.327(18) Uiso 1 1 d D
C9 C 0.2710(9) 0.2878(9) 0.4228(10) 0.261(14) Uiso 1 1 d D
C10 C 0.2308(11) 0.2008(10) 0.4251(11) 0.332(18) Uiso 1 1 d D
H10A H 0.2572 0.2120 0.4461 0.498 Uiso 1 1 calc R
H10B H 0.2376 0.1871 0.3992 0.498 Uiso 1 1 calc R
H10C H 0.2016 0.1765 0.4393 0.498 Uiso 1 1 calc R
C11 C 0.2384(4) 0.3576(5) 0.2220(4) 0.123(3) Uani 1 1 d GDU
C12 C 0.2674(5) 0.3452(3) 0.2453(4) 0.123(3) Uani 1 1 d GD
C13 C 0.3041(4) 0.3788(5) 0.2713(4) 0.123(3) Uani 1 1 d GD
H13 H 0.3239 0.3703 0.2873 0.147 Uiso 1 1 calc R
C14 C 0.3118(4) 0.4248(4) 0.2740(4) 0.123(3) Uani 1 1 d GD
C15 C 0.2828(5) 0.4372(4) 0.2506(4) 0.123(3) Uani 1 1 d GD
H15 H 0.2880 0.4686 0.2524 0.147 Uiso 1 1 calc R
C16 C 0.2461(4) 0.4036(5) 0.2246(4) 0.123(3) Uani 1 1 d GD
C17 C 0.3551(8) 0.4612(8) 0.3006(8) 0.66(5) Uiso 1 1 d D
C18 C 0.3447(10) 0.4533(9) 0.3501(7) 0.254(13) Uiso 1 1 d D
H18A H 0.3212 0.4624 0.3582 0.381 Uiso 1 1 calc R
H18B H 0.3740 0.4727 0.3668 0.381 Uiso 1 1 calc R
H18C H 0.3322 0.4197 0.3572 0.381 Uiso 1 1 calc R
C19 C 0.3643(9) 0.5102(9) 0.2879(8) 0.222(11) Uiso 1 1 d D
C20 C 0.4000(13) 0.4589(14) 0.2883(13) 0.37(2) Uiso 1 1 d D
C21 C 0.1513(6) 0.1570(5) 0.1601(5) 0.064(5) Uani 1 1 d DU
C22 C 0.1669(6) 0.1202(5) 0.1511(4) 0.048(4) Uani 1 1 d U
C23 C 0.2067(6) 0.1261(5) 0.1343(4) 0.069(5) Uani 1 1 d .
H23 H 0.2319 0.1554 0.1236 0.083 Uiso 1 1 calc R
C24 C 0.2146(6) 0.3080(6) 0.0940(6) 0.110(3) Uiso 1 1 d D
C25 C 0.2218(9) 0.2993(9) 0.0447(7) 0.210(11) Uiso 1 1 d D
C26 C 0.2462(9) 0.2797(9) 0.0238(8) 0.257(14) Uiso 1 1 d D
H26 H 0.2622 0.2669 0.0402 0.308 Uiso 1 1 calc R

loop_
_atom_site_aniso_label
_atom_site_aniso_U_11
_atom_site_aniso_U_22
_atom_site_aniso_U_33
_atom_site_aniso_U_23
_atom_site_aniso_U_13
_atom_site_aniso_U_12
Ni1 0.0641(19) 0.0576(17) 0.0307(14) -0.0018(12) -0.0045(13) 0.0267(14)
Ni2 0.0591(18) 0.055(3) 0.042(2) 0.0010(18) 0.0005(9) 0.0274(13)
Ni3 0.0638(19) 0.045(2) 0.045(2) -0.0008(19) -0.0004(9) 0.0224(12)
S1 0.086(4) 0.130(5) 0.081(5) -0.022(4) -0.018(4) 0.056(4)
S2 0.094(4) 0.064(6) 0.142(6) -0.006(5) -0.003(3) 0.032(3)
S3 0.128(5) 0.125(7) 0.054(6) 0.028(6) 0.014(3) 0.062(3)
S4 0.077(5) 0.071(3) 0.046(4) 0.0019(17) 0.004(3) 0.038(2)
S5 0.159(8) 0.195(9) 0.170(8) 0.000 0.000 0.091(7)
O1 0.070(3) 0.070(3) 0.071(3) -0.0004(10) -0.0001(10) 0.0348(17)
O2 0.119(7) 0.121(7) 0.142(6) -0.030(5) -0.035(5) 0.071(5)
O3 0.071(8) 0.079(7) 0.011(6) 0.001(6) -0.003(6) 0.037(6)
O4 0.190(14) 0.135(10) 0.077(8) -0.015(7) -0.003(10) 0.106(10)
O5 0.083(2) 0.083(2) 0.084(2) 0.0002(9) 0.0001(5) 0.0416(10)
O6 0.187(15) 0.082(16) 0.167(19) -0.022(13) -0.011(7) 0.041(8)
O7 0.104(10) 0.105(13) 0.075(13) 0.016(12) 0.008(6) 0.052(7)
O8 0.204(15) 0.21(2) 0.055(13) -0.004(15) -0.002(8) 0.103(10)
O9 0.080(3) 0.080(3) 0.080(3) 0.0003(10) 0.0000(10) 0.0399(18)
O10 0.091(4) 0.092(4) 0.091(4) -0.0002(10) -0.0001(10) 0.045(2)
O13 0.057(2) 0.057(2) 0.056(2) -0.0003(9) -0.0001(5) 0.0285(10)
C1 0.115(8) 0.145(8) 0.055(6) -0.011(6) -0.017(6) 0.052(7)
C2 0.115(8) 0.145(8) 0.055(6) -0.011(6) -0.017(6) 0.052(7)
C3 0.115(8) 0.145(8) 0.055(6) -0.011(6) -0.017(6) 0.052(7)
C4 0.115(8) 0.145(8) 0.055(6) -0.011(6) -0.017(6) 0.052(7)
C5 0.115(8) 0.145(8) 0.055(6) -0.011(6) -0.017(6) 0.052(7)
C6 0.115(8) 0.145(8) 0.055(6) -0.011(6) -0.017(6) 0.052(7)
C11 0.119(7) 0.121(7) 0.142(6) -0.030(5) -0.035(5) 0.071(5)
C12 0.119(7) 0.121(7) 0.142(6) -0.030(5) -0.035(5) 0.071(5)
C13 0.119(7) 0.121(7) 0.142(6) -0.030(5) -0.035(5) 0.071(5)
C14 0.119(7) 0.121(7) 0.142(6) -0.030(5) -0.035(5) 0.071(5)
C15 0.119(7) 0.121(7) 0.142(6) -0.030(5) -0.035(5) 0.071(5)
C16 0.119(7) 0.121(7) 0.142(6) -0.030(5) -0.035(5) 0.071(5)
C21 0.063(5) 0.064(5) 0.063(5) -0.0003(11) -0.0001(11) 0.032(3)
C22 0.049(4) 0.048(4) 0.048(4) 0.0000(10) 0.0001(11) 0.024(2)
C23 0.079(12) 0.054(10) 0.064(11) 0.028(8) 0.019(10) 0.025(9)

loop_
_atom_type_symbol
_atom_type_description
_atom_type_scat_dispersion_real
_atom_type_scat_dispersion_imag
_atom_type_scat_source
C C 0.0181 0.0091 'International Tables Vol C Tables 4.2.6.8 and 6.1.1.4'
H H 0.0000 0.0000 'International Tables Vol C Tables 4.2.6.8 and 6.1.1.4'
Ni Ni -3.0029 0.5091 'International Tables Vol C Tables 4.2.6.8 and 6.1.1.4'
O O 0.0492 0.0322 'International Tables Vol C Tables 4.2.6.8 and 6.1.1.4'
S S 0.3331 0.5567 'International Tables Vol C Tables 4.2.6.8 and 6.1.1.4'

loop_
_geom_angle_atom_site_label_1
_geom_angle_atom_site_label_2
_geom_angle_atom_site_label_3
_geom_angle
_geom_angle_site_symmetry_1
_geom_angle_site_symmetry_3
O9 Ni1 O1 94.0(4) . .
O9 Ni1 O3 87.9(4) . .
O1 Ni1 O3 88.5(3) . .
O9 Ni1 O2 176.3(4) . .
O1 Ni1 O2 89.0(4) . .
O3 Ni1 O2 89.8(4) . .
O9 Ni1 O11 92.4(4) . .
O1 Ni1 O11 173.3(4) . .
O3 Ni1 O11 93.8(4) . .
O2 Ni1 O11 84.7(4) . .
O9 Ni1 O13 99.9(4) . .
O1 Ni1 O13 85.9(4) . .
O3 Ni1 O13 170.7(4) . .
O2 Ni1 O13 82.6(4) . .
O11 Ni1 O13 90.8(4) . .
O9 Ni1 Ni2 134.4(3) . .
O1 Ni1 Ni2 109.8(3) . .
O3 Ni1 Ni2 129.4(3) . .
O2 Ni1 Ni2 46.0(3) . .
O11 Ni1 Ni2 63.9(3) . .
O13 Ni1 Ni2 46.6(3) . .
O9 Ni1 Ni3 80.1(3) . .
O1 Ni1 Ni3 44.3(3) . .
O3 Ni1 Ni3 129.4(2) . .
O2 Ni1 Ni3 103.6(3) . .
O11 Ni1 Ni3 135.3(3) . .
O13 Ni1 Ni3 48.4(3) . .
Ni2 Ni1 Ni3 90.39(8) . .
O12 Ni2 O12 54.6(7) . 8
O12 Ni2 O5 90.7(5) . .
O12 Ni2 O5 90.7(5) 8 .
O12 Ni2 O2 111.7(5) . .
O12 Ni2 O2 166.1(5) 8 .
O5 Ni2 O2 91.9(5) . .
O12 Ni2 O2 166.1(4) . 8
O12 Ni2 O2 111.7(5) 8 8
O5 Ni2 O2 91.9(5) . 8
O2 Ni2 O2 81.8(6) . 8
O12 Ni2 O13 93.9(4) . .
O12 Ni2 O13 93.9(4) 8 .
O5 Ni2 O13 174.9(5) . .
O2 Ni2 O13 84.3(4) . .
O2 Ni2 O13 84.3(4) 8 .
O12 Ni2 Ni1 84.1(3) . .
O12 Ni2 Ni1 123.8(3) 8 .
O5 Ni2 Ni1 129.97(16) . .
O2 Ni2 Ni1 46.2(3) . .
O2 Ni2 Ni1 104.5(3) 8 .
O13 Ni2 Ni1 48.45(11) . .
O12 Ni2 Ni1 123.8(3) . 8
O12 Ni2 Ni1 84.1(3) 8 8
O5 Ni2 Ni1 129.97(16) . 8
O2 Ni2 Ni1 104.5(3) . 8
O2 Ni2 Ni1 46.2(3) 8 8
O13 Ni2 Ni1 48.45(11) . 8
Ni1 Ni2 Ni1 92.03(12) . 8
O10 Ni3 O10 86.8(6) 8 .
O10 Ni3 O7 88.9(5) 8 .
O10 Ni3 O7 88.9(5) . .
O10 Ni3 O1 88.7(4) 8 8
O10 Ni3 O1 175.2(4) . 8
O7 Ni3 O1 89.1(4) . 8
O10 Ni3 O1 175.2(4) 8 .
O10 Ni3 O1 88.7(4) . .
O7 Ni3 O1 89.1(4) . .
O1 Ni3 O1 95.7(5) 8 .
O10 Ni3 O13 100.8(4) 8 .
O10 Ni3 O13 100.8(4) . .
O7 Ni3 O13 166.6(6) . .
O1 Ni3 O13 81.9(3) 8 .
O1 Ni3 O13 81.9(3) . .
O10 Ni3 Ni1 78.3(3) 8 8
O10 Ni3 Ni1 138.1(3) . 8
O7 Ni3 Ni1 129.1(2) . 8
O1 Ni3 Ni1 42.2(2) 8 8
O1 Ni3 Ni1 106.4(3) . 8
O13 Ni3 Ni1 45.90(10) . 8
O10 Ni3 Ni1 138.1(3) 8 .
O10 Ni3 Ni1 78.3(3) . .
O7 Ni3 Ni1 129.1(2) . .
O1 Ni3 Ni1 106.4(3) 8 .
O1 Ni3 Ni1 42.2(2) . .
O13 Ni3 Ni1 45.90(10) . .
Ni1 Ni3 Ni1 87.19(11) 8 .
O3 S1 C12 110.1(7) . .
O3 S1 O4 114.6(6) . .
C12 S1 O4 108.1(7) . .
O3 S1 C6 111.9(6) . .
C12 S1 C6 103.5(7) . .
O4 S1 C6 107.9(6) . .
O6 S2 O5 110.5(10) . .
O6 S2 C16 110.3(11) . 8
O5 S2 C16 111.1(11) . 8
O6 S2 C16 110.3(7) . .
O5 S2 C16 111.1(6) . .
C16 S2 C16 103.4(13) 8 .
O7 S3 O8 111.7(10) . .
O7 S3 C2 109.6(6) . .
O8 S3 C2 107.7(7) . .
O7 S3 C2 109.6(10) . 8
O8 S3 C2 107.7(11) . 8
C2 S3 C2 110.5(14) . 8
C22 S4 C22 85.9(11) . 9
C25 S5 C25 99.9(15) . 4
C1 O1 Ni1 136.2(9) . .
C1 O1 Ni3 130.2(9) . .
Ni1 O1 Ni3 93.5(4) . .
C11 O2 Ni2 131.2(10) . .
C11 O2 Ni1 132.1(10) . .
Ni2 O2 Ni1 87.7(4) . .
S1 O3 Ni1 116.6(5) . .
S2 O5 Ni2 120.5(8) . .
S3 O7 Ni3 117.0(9) . .
C21 O9 Ni1 124.8(10) . .
C21 O10 Ni3 127.8(11) . .
C24 O11 Ni1 140.5(17) . .
C24 O12 O12 165.1(11) . 8
C24 O12 Ni2 120.5(12) . .
O12 O12 Ni2 62.7(3) 8 .
Ni2 O13 Ni1 84.9(3) . .
Ni2 O13 Ni1 84.9(3) . 8
Ni1 O13 Ni1 146.5(6) . 8
Ni2 O13 Ni3 147.2(6) . .
Ni1 O13 Ni3 85.7(3) . .
Ni1 O13 Ni3 85.7(3) 8 .
O1 C1 C2 122.8(11) . .
O1 C1 C6 117.2(11) . .
C2 C1 C6 120.0 . .
C1 C2 C3 120.0 . .
C1 C2 S3 124.9(8) . .
C3 C2 S3 114.6(8) . .
C2 C3 C4 120.0 . .
C2 C3 H3 120.0 . .
C4 C3 H3 120.0 . .
C5 C4 C3 120.0 . .
C5 C4 C7 123.0(11) . .
C3 C4 C7 117.0(11) . .
C4 C5 C6 120.0 . .
C4 C5 H5 120.0 . .
C6 C5 H5 120.0 . .
C5 C6 C1 120.0 . .
C5 C6 S1 113.8(8) . .
C1 C6 S1 126.0(8) . .
C9 C7 C8 107.9(18) . .
C9 C7 C4 116.0(19) . .
C8 C7 C4 106.4(19) . .
C9 C7 C10 105.5(17) . .
C8 C7 C10 108.6(19) . .
C4 C7 C10 112.1(19) . .
C7 C10 H10A 109.5 . .
C7 C10 H10B 109.5 . .
H10A C10 H10B 109.5 . .
C7 C10 H10C 109.5 . .
H10A C10 H10C 109.5 . .
H10B C10 H10C 109.5 . .
O2 C11 C12 115.2(12) . .
O2 C11 C16 124.6(12) . .
C12 C11 C16 120.0 . .
C11 C12 C13 120.0 . .
C11 C12 S1 129.3(9) . .
C13 C12 S1 110.7(9) . .
C14 C13 C12 120.0 . .
C14 C13 H13 120.0 . .
C12 C13 H13 120.0 . .
C13 C14 C15 120.0 . .
C13 C14 C17 117.5(13) . .
C15 C14 C17 122.3(13) . .
C16 C15 C14 120.0 . .
C16 C15 H15 120.0 . .
C14 C15 H15 120.0 . .
C15 C16 C11 120.0 . .
C15 C16 S2 122.5(9) . .
C11 C16 S2 117.3(9) . .
C19 C17 C18 109.6(19) . .
C19 C17 C14 107.5(18) . .
C18 C17 C14 110.0(18) . .
C19 C17 C20 107(2) . .
C18 C17 C20 111(2) . .
C14 C17 C20 111(2) . .
C17 C18 H18A 109.5 . .
C17 C18 H18B 109.5 . .
H18A C18 H18B 109.5 . .
C17 C18 H18C 109.5 . .
H18A C18 H18C 109.5 . .
H18B C18 H18C 109.5 . .
O10 C21 O9 128.3(16) . .
O10 C21 C22 120.4(15) . .
O9 C21 C22 109.9(14) . .
C23 C22 C21 129.7(14) . .
C23 C22 S4 116.7(12) . .
C21 C22 S4 113.3(11) . .
C22 C23 C23 110.2(9) . 9
C22 C23 H23 124.9 . .
C23 C23 H23 124.9 9 .
O11 C24 O12 120(2) . .
O11 C24 C25 127(2) . .
O12 C24 C25 109.2(18) . .
C26 C25 C24 134(2) . .
C26 C25 S5 103.0(17) . .
C24 C25 S5 123.2(17) . .
C25 C26 C26 116.9(15) . 4
C25 C26 H26 121.5 . .
C26 C26 H26 121.5 4 .

loop_
_geom_bond_atom_site_label_1
_geom_bond_atom_site_label_2
_geom_bond_distance
_geom_bond_site_symmetry_2
Ni1 O9 1.976(10) .
Ni1 O1 1.994(9) .
Ni1 O3 2.025(9) .
Ni1 O2 2.052(11) .
Ni1 O11 2.098(12) .
Ni1 O13 2.133(4) .
Ni1 Ni2 2.839(3) .
Ni1 Ni3 2.962(3) .
Ni2 O12 1.816(11) .
Ni2 O12 1.816(11) 8
Ni2 O5 1.879(15) .
Ni2 O2 2.044(11) .
Ni2 O2 2.044(11) 8
Ni2 O13 2.072(12) .
Ni2 Ni1 2.839(3) 8
Ni3 O10 2.028(11) 8
Ni3 O10 2.028(11) .
Ni3 O7 2.061(15) .
Ni3 O1 2.071(9) 8
Ni3 O1 2.071(9) .
Ni3 O13 2.219(12) .
Ni3 Ni1 2.962(3) 8
S1 O3 1.456(8) .
S1 C12 1.629(10) .
S1 O4 1.630(13) .
S1 C6 1.730(10) .
S2 O6 1.460(19) .
S2 O5 1.547(14) .
S2 C16 1.836(17) 8
S2 C16 1.836(10) .
S3 O7 1.453(15) .
S3 O8 1.48(2) .
S3 C2 1.703(10) .
S3 C2 1.703(13) 8
S4 C22 1.753(14) .
S4 C22 1.753(14) 9
S5 C25 1.77(2) .
S5 C25 1.77(2) 4
O1 C1 1.323(10) .
O2 C11 1.339(12) .
O9 C21 1.298(12) .
O10 C21 1.166(14) .
O11 C24 0.928(14) .
O12 C24 1.178(13) .
O12 O12 1.66(2) 8
O13 Ni1 2.133(4) 8
C1 C2 1.3900 .
C1 C6 1.3900 .
C2 C3 1.3900 .
C3 C4 1.3900 .
C3 H3 0.9500 .
C4 C5 1.3900 .
C4 C7 1.547(9) .
C5 C6 1.3900 .
C5 H5 0.9500 .
C7 C9 1.533(17) .
C7 C8 1.537(18) .
C7 C10 1.554(17) .
C10 H10A 0.9800 .
C10 H10B 0.9800 .
C10 H10C 0.9800 .
C11 C12 1.3900 .
C11 C16 1.3900 .
C12 C13 1.3900 .
C13 C14 1.3900 .
C13 H13 0.9500 .
C14 C15 1.3900 .
C14 C17 1.540(10) .
C15 C16 1.3900 .
C15 H15 0.9500 .
C17 C19 1.516(19) .
C17 C18 1.530(19) .
C17 C20 1.545(19) .
C18 H18A 0.9800 .
C18 H18B 0.9800 .
C18 H18C 0.9800 .
C21 C22 1.542(17) .
C22 C23 1.312(15) .
C23 C23 1.48(2) 9
C23 H23 0.9500 .
C24 C25 1.555(10) .
C25 C26 1.397(17) .
C26 C26 1.44(5) 4
C26 H26 0.9500 .

loop_
_geom_torsion_atom_site_label_1
_geom_torsion_atom_site_label_2
_geom_torsion_atom_site_label_3
_geom_torsion_atom_site_label_4
_geom_torsion
_geom_torsion_site_symmetry_1
_geom_torsion_site_symmetry_4
O9 Ni1 Ni2 O12 -46.9(5) . .
O1 Ni1 Ni2 O12 -164.1(4) . .
O3 Ni1 Ni2 O12 90.8(5) . .
O2 Ni1 Ni2 O12 127.9(6) . .
O11 Ni1 Ni2 O12 18.6(4) . .
O13 Ni1 Ni2 O12 -100.5(5) . .
Ni3 Ni1 Ni2 O12 -123.5(3) . .
O9 Ni1 Ni2 O12 -7.4(6) . 8
O1 Ni1 Ni2 O12 -124.5(5) . 8
O3 Ni1 Ni2 O12 130.3(5) . 8
O2 Ni1 Ni2 O12 167.5(6) . 8
O11 Ni1 Ni2 O12 58.1(5) . 8
O13 Ni1 Ni2 O12 -60.9(6) . 8
Ni3 Ni1 Ni2 O12 -83.9(4) . 8
O9 Ni1 Ni2 O5 -132.8(7) . .
O1 Ni1 Ni2 O5 110.0(6) . .
O3 Ni1 Ni2 O5 4.9(7) . .
O2 Ni1 Ni2 O5 42.0(7) . .
O11 Ni1 Ni2 O5 -67.3(6) . .
O13 Ni1 Ni2 O5 173.6(7) . .
Ni3 Ni1 Ni2 O5 150.6(5) . .
O9 Ni1 Ni2 O2 -174.8(6) . .
O1 Ni1 Ni2 O2 68.0(5) . .
O3 Ni1 Ni2 O2 -37.1(6) . .
O11 Ni1 Ni2 O2 -109.3(6) . .
O13 Ni1 Ni2 O2 131.6(6) . .
Ni3 Ni1 Ni2 O2 108.6(5) . .
O9 Ni1 Ni2 O2 122.0(5) . 8
O1 Ni1 Ni2 O2 4.8(4) . 8
O3 Ni1 Ni2 O2 -100.3(5) . 8
O2 Ni1 Ni2 O2 -63.2(6) . 8
O11 Ni1 Ni2 O2 -172.5(5) . 8
O13 Ni1 Ni2 O2 68.5(5) . 8
Ni3 Ni1 Ni2 O2 45.5(3) . 8
O9 Ni1 Ni2 O13 53.5(6) . .
O1 Ni1 Ni2 O13 -63.6(5) . .
O3 Ni1 Ni2 O13 -168.8(5) . .
O2 Ni1 Ni2 O13 -131.6(6) . .
O11 Ni1 Ni2 O13 119.1(5) . .
Ni3 Ni1 Ni2 O13 -23.0(4) . .
O9 Ni1 Ni2 Ni1 76.9(4) . 8
O1 Ni1 Ni2 Ni1 -40.3(3) . 8
O3 Ni1 Ni2 Ni1 -145.4(3) . 8
O2 Ni1 Ni2 Ni1 -108.3(5) . 8
O11 Ni1 Ni2 Ni1 142.4(3) . 8
O13 Ni1 Ni2 Ni1 23.3(4) . 8
Ni3 Ni1 Ni2 Ni1 0.36(11) . 8
O9 Ni1 Ni3 O10 -66.6(6) . 8
O1 Ni1 Ni3 O10 -172.8(6) . 8
O3 Ni1 Ni3 O10 -145.6(6) . 8
O2 Ni1 Ni3 O10 113.1(6) . 8
O11 Ni1 Ni3 O10 16.8(7) . 8
O13 Ni1 Ni3 O10 46.3(6) . 8
Ni2 Ni1 Ni3 O10 68.6(5) . 8
O9 Ni1 Ni3 O10 4.9(4) . .
O1 Ni1 Ni3 O10 -101.2(4) . .
O3 Ni1 Ni3 O10 -74.1(4) . .
O2 Ni1 Ni3 O10 -175.3(4) . .
O11 Ni1 Ni3 O10 88.4(5) . .
O13 Ni1 Ni3 O10 117.8(5) . .
Ni2 Ni1 Ni3 O10 140.1(3) . .
O9 Ni1 Ni3 O7 83.8(6) . .
O1 Ni1 Ni3 O7 -22.4(7) . .
O3 Ni1 Ni3 O7 4.8(7) . .
O2 Ni1 Ni3 O7 -96.5(7) . .
O11 Ni1 Ni3 O7 167.2(7) . .
O13 Ni1 Ni3 O7 -163.3(7) . .
Ni2 Ni1 Ni3 O7 -141.0(6) . .
O9 Ni1 Ni3 O1 -173.6(4) . 8
O1 Ni1 Ni3 O1 80.2(5) . 8
O3 Ni1 Ni3 O1 107.3(5) . 8
O2 Ni1 Ni3 O1 6.1(4) . 8
O11 Ni1 Ni3 O1 -90.2(5) . 8
O13 Ni1 Ni3 O1 -60.8(5) . 8
Ni2 Ni1 Ni3 O1 -38.4(3) . 8
O9 Ni1 Ni3 O1 106.2(4) . .
O3 Ni1 Ni3 O1 27.1(5) . .
O2 Ni1 Ni3 O1 -74.1(5) . .
O11 Ni1 Ni3 O1 -170.4(6) . .
O13 Ni1 Ni3 O1 -141.0(5) . .
Ni2 Ni1 Ni3 O1 -118.6(4) . .
O9 Ni1 Ni3 O13 -112.9(5) . .
O1 Ni1 Ni3 O13 141.0(5) . .
O3 Ni1 Ni3 O13 168.1(5) . .
O2 Ni1 Ni3 O13 66.9(5) . .
O11 Ni1 Ni3 O13 -29.4(6) . .
Ni2 Ni1 Ni3 O13 22.3(4) . .
O9 Ni1 Ni3 Ni1 -135.5(3) . 8
O1 Ni1 Ni3 Ni1 118.3(4) . 8
O3 Ni1 Ni3 Ni1 145.4(4) . 8
O2 Ni1 Ni3 Ni1 44.2(3) . 8
O11 Ni1 Ni3 Ni1 -52.1(5) . 8
O13 Ni1 Ni3 Ni1 -22.7(4) . 8
Ni2 Ni1 Ni3 Ni1 -0.35(10) . 8
O9 Ni1 O1 C1 108.9(11) . .
O3 Ni1 O1 C1 21.1(11) . .
O2 Ni1 O1 C1 -68.8(11) . .
O11 Ni1 O1 C1 -90(4) . .
O13 Ni1 O1 C1 -151.4(11) . .
Ni2 Ni1 O1 C1 -110.6(10) . .
Ni3 Ni1 O1 C1 -179.5(13) . .
O9 Ni1 O1 Ni3 -71.5(4) . .
O3 Ni1 O1 Ni3 -159.4(4) . .
O2 Ni1 O1 Ni3 110.8(4) . .
O11 Ni1 O1 Ni3 90(3) . .
O13 Ni1 O1 Ni3 28.2(4) . .
Ni2 Ni1 O1 Ni3 68.9(3) . .
O10 Ni3 O1 C1 -84(5) 8 .
O10 Ni3 O1 C1 -106.5(10) . .
O7 Ni3 O1 C1 -17.6(10) . .
O1 Ni3 O1 C1 71.4(10) 8 .
O13 Ni3 O1 C1 152.4(10) . .
Ni1 Ni3 O1 C1 113.1(9) 8 .
Ni1 Ni3 O1 C1 179.6(11) . .
O10 Ni3 O1 Ni1 97(4) 8 .
O10 Ni3 O1 Ni1 73.9(4) . .
O7 Ni3 O1 Ni1 162.8(5) . .
O1 Ni3 O1 Ni1 -108.2(3) 8 .
O13 Ni3 O1 Ni1 -27.2(3) . .
Ni1 Ni3 O1 Ni1 -66.5(3) 8 .
O12 Ni2 O2 C11 91.4(12) . .
O12 Ni2 O2 C11 100(2) 8 .
O5 Ni2 O2 C11 0.0(12) . .
O2 Ni2 O2 C11 -91.7(12) 8 .
O13 Ni2 O2 C11 -176.7(12) . .
Ni1 Ni2 O2 C11 149.1(14) . .
Ni1 Ni2 O2 C11 -132.3(12) 8 .
O12 Ni2 O2 Ni1 -57.7(6) . .
O12 Ni2 O2 Ni1 -49(2) 8 .
O5 Ni2 O2 Ni1 -149.1(4) . .
O2 Ni2 O2 Ni1 119.2(3) 8 .
O13 Ni2 O2 Ni1 34.2(4) . .
Ni1 Ni2 O2 Ni1 78.6(4) 8 .
O9 Ni1 O2 C11 -50(7) . .
O1 Ni1 O2 C11 92.1(13) . .
O3 Ni1 O2 C11 3.6(13) . .
O11 Ni1 O2 C11 -90.3(13) . .
O13 Ni1 O2 C11 178.2(13) . .
Ni2 Ni1 O2 C11 -148.6(15) . .
Ni3 Ni1 O2 C11 134.3(12) . .
O9 Ni1 O2 Ni2 99(6) . .
O1 Ni1 O2 Ni2 -119.3(4) . .
O3 Ni1 O2 Ni2 152.2(4) . .
O11 Ni1 O2 Ni2 58.3(4) . .
O13 Ni1 O2 Ni2 -33.2(4) . .
Ni3 Ni1 O2 Ni2 -77.1(4) . .
C12 S1 O3 Ni1 -59.5(7) . .
O4 S1 O3 Ni1 178.3(6) . .
C6 S1 O3 Ni1 55.0(7) . .
O9 Ni1 O3 S1 -142.7(6) . .
O1 Ni1 O3 S1 -48.7(6) . .
O2 Ni1 O3 S1 40.3(6) . .
O11 Ni1 O3 S1 125.0(6) . .
O13 Ni1 O3 S1 5(3) . .
Ni2 Ni1 O3 S1 66.1(6) . .
Ni3 Ni1 O3 S1 -67.2(6) . .
O6 S2 O5 Ni2 180.000(3) . .
C16 S2 O5 Ni2 -57.3(11) 8 .
C16 S2 O5 Ni2 57.3(6) . .
O12 Ni2 O5 S2 -152.7(3) . .
O12 Ni2 O5 S2 152.7(3) 8 .
O2 Ni2 O5 S2 -40.9(3) . .
O2 Ni2 O5 S2 40.9(3) 8 .
O13 Ni2 O5 S2 0.00(3) . .
Ni1 Ni2 O5 S2 -69.9(4) . .
Ni1 Ni2 O5 S2 69.9(4) 8 .
O8 S3 O7 Ni3 179.9(9) . .
C2 S3 O7 Ni3 -60.7(6) . .
C2 S3 O7 Ni3 60.7(11) 8 .
O10 Ni3 O7 S3 -136.6(3) 8 .
O10 Ni3 O7 S3 136.6(3) . .
O1 Ni3 O7 S3 -47.8(2) 8 .
O1 Ni3 O7 S3 47.8(2) . .
O13 Ni3 O7 S3 0.000(14) . .
Ni1 Ni3 O7 S3 -62.7(4) 8 .
Ni1 Ni3 O7 S3 62.7(4) . .
O1 Ni1 O9 C21 34.4(11) . .
O3 Ni1 O9 C21 122.8(11) . .
O2 Ni1 O9 C21 176(100) . .
O11 Ni1 O9 C21 -143.4(11) . .
O13 Ni1 O9 C21 -52.1(11) . .
Ni2 Ni1 O9 C21 -88.6(11) . .
Ni3 Ni1 O9 C21 -7.8(10) . .
O10 Ni3 O10 C21 136.2(11) 8 .
O7 Ni3 O10 C21 -134.8(13) . .
O1 Ni3 O10 C21 159(4) 8 .
O1 Ni3 O10 C21 -45.7(13) . .
O13 Ni3 O10 C21 35.9(13) . .
Ni1 Ni3 O10 C21 67.7(14) 8 .
Ni1 Ni3 O10 C21 -4.4(12) . .
O9 Ni1 O11 C24 103(3) . .
O1 Ni1 O11 C24 -58(5) . .
O3 Ni1 O11 C24 -168(3) . .
O2 Ni1 O11 C24 -79(3) . .
O13 Ni1 O11 C24 4(3) . .
Ni2 Ni1 O11 C24 -36(3) . .
Ni3 Ni1 O11 C24 25(3) . .
O12 Ni2 O12 C24 -163.3(12) 8 .
O5 Ni2 O12 C24 106.3(14) . .
O2 Ni2 O12 C24 14.0(15) . .
O2 Ni2 O12 C24 -153.1(19) 8 .
O13 Ni2 O12 C24 -71.4(14) . .
Ni1 Ni2 O12 C24 -23.8(13) . .
Ni1 Ni2 O12 C24 -112.3(13) 8 .
O5 Ni2 O12 O12 -90.3(3) . 8
O2 Ni2 O12 O12 177.4(5) . 8
O2 Ni2 O12 O12 10.2(19) 8 8
O13 Ni2 O12 O12 92.0(2) . 8
Ni1 Ni2 O12 O12 139.52(17) . 8
Ni1 Ni2 O12 O12 51.03(18) 8 8
O12 Ni2 O13 Ni1 78.6(4) . .
O12 Ni2 O13 Ni1 133.3(4) 8 .
O5 Ni2 O13 Ni1 -74.0(3) . .
O2 Ni2 O13 Ni1 -32.9(4) . .
O2 Ni2 O13 Ni1 -115.2(4) 8 .
Ni1 Ni2 O13 Ni1 -148.0(5) 8 .
O12 Ni2 O13 Ni1 -133.3(4) . 8
O12 Ni2 O13 Ni1 -78.6(4) 8 8
O5 Ni2 O13 Ni1 74.0(3) . 8
O2 Ni2 O13 Ni1 115.2(4) . 8
O2 Ni2 O13 Ni1 32.9(4) 8 8
Ni1 Ni2 O13 Ni1 148.0(5) . 8
O12 Ni2 O13 Ni3 152.6(3) . .
O12 Ni2 O13 Ni3 -152.6(3) 8 .
O5 Ni2 O13 Ni3 0.00(2) . .
O2 Ni2 O13 Ni3 41.2(3) . .
O2 Ni2 O13 Ni3 -41.2(3) 8 .
Ni1 Ni2 O13 Ni3 74.0(3) . .
Ni1 Ni2 O13 Ni3 -74.0(3) 8 .
O9 Ni1 O13 Ni2 -144.3(4) . .
O1 Ni1 O13 Ni2 122.3(4) . .
O3 Ni1 O13 Ni2 68(3) . .
O2 Ni1 O13 Ni2 32.8(4) . .
O11 Ni1 O13 Ni2 -51.7(4) . .
Ni3 Ni1 O13 Ni2 148.5(5) . .
O9 Ni1 O13 Ni1 142.9(10) . 8
O1 Ni1 O13 Ni1 49.5(11) . 8
O3 Ni1 O13 Ni1 -4(3) . 8
O2 Ni1 O13 Ni1 -40.0(11) . 8
O11 Ni1 O13 Ni1 -124.5(11) . 8
Ni2 Ni1 O13 Ni1 -72.8(10) . 8
Ni3 Ni1 O13 Ni1 75.7(10) . 8
O9 Ni1 O13 Ni3 67.2(4) . .
O1 Ni1 O13 Ni3 -26.2(4) . .
O3 Ni1 O13 Ni3 -80(2) . .
O2 Ni1 O13 Ni3 -115.7(4) . .
O11 Ni1 O13 Ni3 159.8(4) . .
Ni2 Ni1 O13 Ni3 -148.5(5) . .
O10 Ni3 O13 Ni2 135.6(3) 8 .
O10 Ni3 O13 Ni2 -135.6(3) . .
O7 Ni3 O13 Ni2 0.000(14) . .
O1 Ni3 O13 Ni2 48.5(2) 8 .
O1 Ni3 O13 Ni2 -48.5(2) . .
Ni1 Ni3 O13 Ni2 73.8(3) 8 .
Ni1 Ni3 O13 Ni2 -73.8(3) . .
O10 Ni3 O13 Ni1 -150.6(4) 8 .
O10 Ni3 O13 Ni1 -61.8(4) . .
O7 Ni3 O13 Ni1 74(2) . .
O1 Ni3 O13 Ni1 122.3(4) 8 .
O1 Ni3 O13 Ni1 25.3(3) . .
Ni1 Ni3 O13 Ni1 147.6(5) 8 .
O10 Ni3 O13 Ni1 61.8(4) 8 8
O10 Ni3 O13 Ni1 150.6(4) . 8
O7 Ni3 O13 Ni1 -74(2) . 8
O1 Ni3 O13 Ni1 -25.3(3) 8 8
O1 Ni3 O13 Ni1 -122.3(4) . 8
Ni1 Ni3 O13 Ni1 -147.6(5) . 8
Ni1 O1 C1 C2 -178.2(7) . .
Ni3 O1 C1 C2 2.3(13) . .
Ni1 O1 C1 C6 2.2(14) . .
Ni3 O1 C1 C6 -177.2(6) . .
O1 C1 C2 C3 -179.6(11) . .
C6 C1 C2 C3 0.0 . .
O1 C1 C2 S3 -8.5(11) . .
C6 C1 C2 S3 171.0(10) . .
O7 S3 C2 C1 39.7(10) . .
O8 S3 C2 C1 161.4(9) . .
C2 S3 C2 C1 -81.2(14) 8 .
O7 S3 C2 C3 -148.9(7) . .
O8 S3 C2 C3 -27.1(10) . .
C2 S3 C2 C3 90.2(12) 8 .
C1 C2 C3 C4 0.0 . .
S3 C2 C3 C4 -171.9(9) . .
C2 C3 C4 C5 0.0 . .
C2 C3 C4 C7 177.6(13) . .
C3 C4 C5 C6 0.0 . .
C7 C4 C5 C6 -177.5(14) . .
C4 C5 C6 C1 0.0 . .
C4 C5 C6 S1 -175.0(8) . .
O1 C1 C6 C5 179.6(10) . .
C2 C1 C6 C5 0.0 . .
O1 C1 C6 S1 -6.1(10) . .
C2 C1 C6 S1 174.3(10) . .
O3 S1 C6 C5 150.0(6) . .
C12 S1 C6 C5 -91.4(8) . .
O4 S1 C6 C5 23.0(8) . .
O3 S1 C6 C1 -24.6(9) . .
C12 S1 C6 C1 94.0(9) . .
O4 S1 C6 C1 -151.6(7) . .
C5 C4 C7 C9 17(2) . .
C3 C4 C7 C9 -160.9(16) . .
C5 C4 C7 C8 136.7(17) . .
C3 C4 C7 C8 -41(2) . .
C5 C4 C7 C10 -104.7(18) . .
C3 C4 C7 C10 78(2) . .
Ni2 O2 C11 C12 -160.8(8) . .
Ni1 O2 C11 C12 -24.6(15) . .
Ni2 O2 C11 C16 24.1(16) . .
Ni1 O2 C11 C16 160.3(8) . .
O2 C11 C12 C13 -175.3(11) . .
C16 C11 C12 C13 0.0 . .
O2 C11 C12 S1 6.3(11) . .
C16 C11 C12 S1 -178.3(11) . .
O3 S1 C12 C11 37.3(10) . .
O4 S1 C12 C11 163.1(8) . .
C6 S1 C12 C11 -82.5(9) . .
O3 S1 C12 C13 -141.2(6) . .
O4 S1 C12 C13 -15.3(8) . .
C6 S1 C12 C13 99.0(7) . .
C11 C12 C13 C14 0.0 . .
S1 C12 C13 C14 178.6(9) . .
C12 C13 C14 C15 0.0 . .
C12 C13 C14 C17 -175.7(14) . .
C13 C14 C15 C16 0.0 . .
C17 C14 C15 C16 175.5(15) . .
C14 C15 C16 C11 0.0 . .
C14 C15 C16 S2 -175.3(9) . .
O2 C11 C16 C15 174.9(13) . .
C12 C11 C16 C15 0.0 . .
O2 C11 C16 S2 -9.6(12) . .
C12 C11 C16 S2 175.5(9) . .
O6 S2 C16 C15 23.1(10) . .
O5 S2 C16 C15 145.9(7) . .
C16 S2 C16 C15 -94.9(12) 8 .
O6 S2 C16 C11 -152.3(9) . .
O5 S2 C16 C11 -29.4(9) . .
C16 S2 C16 C11 89.7(12) 8 .
C13 C14 C17 C19 163.8(14) . .
C15 C14 C17 C19 -12(2) . .
C13 C14 C17 C18 -77(2) . .
C15 C14 C17 C18 107.4(18) . .
C13 C14 C17 C20 47(2) . .
C15 C14 C17 C20 -129(2) . .
Ni3 O10 C21 O9 0(2) . .
Ni3 O10 C21 C22 165.1(8) . .
Ni1 O9 C21 O10 8(2) . .
Ni1 O9 C21 C22 -158.5(8) . .
O10 C21 C22 C23 -173.8(14) . .
O9 C21 C22 C23 -6(2) . .
O10 C21 C22 S4 0.2(18) . .
O9 C21 C22 S4 167.8(9) . .
C22 S4 C22 C23 -3.8(13) 9 .
C22 S4 C22 C21 -178.6(6) 9 .
C21 C22 C23 C23 176.8(11) . 9
S4 C22 C23 C23 3.0(10) . 9
Ni1 O11 C24 O12 29(4) . .
Ni1 O11 C24 C25 -127(2) . .
O12 O12 C24 O11 -88(5) 8 .
Ni2 O12 C24 O11 11(3) . .
O12 O12 C24 C25 72(5) 8 .
Ni2 O12 C24 C25 170.1(12) . .
O11 C24 C25 C26 -11(5) . .
O12 C24 C25 C26 -169(3) . .
O11 C24 C25 S5 175(2) . .
O12 C24 C25 S5 17(3) . .
C25 S5 C25 C26 3(3) 4 .
C25 S5 C25 C24 178.7(11) 4 .
C24 C25 C26 C26 -177(2) . 4
S5 C25 C26 C26 -2(2) . 4
